data_7117931
loop_
_publ_author_name
'Long-Fei Wang'
'Jiang-Zhen Qiu'
'Jun-Liang Liu'
'Yan-Cong Chen'
'Jian-Hua Jia'
'Jesus Jover'
'Eliseo Ruiz'
'Ming-Liang Tong'

_publ_section_title
;
 Modulation of single-molecule magnet behaviour via photochemical [2+2]
 cycloaddition
;
_journal_name_full Chem.Commun.
_journal_page_first 15358
_journal_paper_doi 10.1039/C5cc07073B
_journal_volume 51
_journal_year 2015
_chemical_formula_sum 'C36 H38 Dy N9 O13'
_chemical_formula_weight 967.25
_chemical_name_systematic
; 
 ? 
;
_space_group_IT_number 14
_symmetry_cell_setting monoclinic
_symmetry_space_group_name_Hall '-P 2ybc'
_symmetry_space_group_name_H-M 'P 1 21/c 1'
_atom_sites_solution_hydrogens geom
_atom_sites_solution_primary direct
_atom_sites_solution_secondary difmap
_audit_creation_method SHELXL-97
_audit_update_record
;
2015-03-03 deposited with the CCDC.
2015-09-03 downloaded from the CCDC.
;
_cell_angle_alpha 90.00
_cell_angle_beta 90.525(2)
_cell_angle_gamma 90.00
_cell_formula_units_Z 4
_cell_length_a 11.0970(7)
_cell_length_b 22.1612(16)
_cell_length_c 16.3266(11)
_cell_measurement_reflns_used 16656
_cell_measurement_temperature 150(2)
_cell_measurement_theta_max 27.645
_cell_measurement_theta_min 3.025
_cell_volume 4014.9(5)
_computing_structure_refinement 'SHELXL-97 (Sheldrick, 1997)'
_computing_structure_solution 'SHELXS-97 (Sheldrick, 1990)'
_diffrn_ambient_temperature 150(2)
_diffrn_measured_fraction_theta_full 0.956
_diffrn_measured_fraction_theta_max 0.956
_diffrn_radiation_monochromator graphite
_diffrn_radiation_source 'fine-focus sealed tube'
_diffrn_radiation_type MoK\a
_diffrn_radiation_wavelength 0.71073
_diffrn_reflns_av_R_equivalents 0.0618
_diffrn_reflns_av_sigmaI/netI 0.0870
_diffrn_reflns_limit_h_max 13
_diffrn_reflns_limit_h_min -12
_diffrn_reflns_limit_k_max 21
_diffrn_reflns_limit_k_min -27
_diffrn_reflns_limit_l_max 20
_diffrn_reflns_limit_l_min -20
_diffrn_reflns_number 17041
_diffrn_reflns_theta_full 26.00
_diffrn_reflns_theta_max 26.00
_diffrn_reflns_theta_min 3.03
_exptl_absorpt_coefficient_mu 1.936
_exptl_absorpt_correction_T_max 0.7381
_exptl_absorpt_correction_T_min 0.6463
_exptl_absorpt_correction_type multi-scan
_exptl_crystal_colour colorless
_exptl_crystal_density_diffrn 1.600
_exptl_crystal_density_method 'not measured'
_exptl_crystal_description polyhedral
_exptl_crystal_F_000 1948
_exptl_crystal_size_max 0.25
_exptl_crystal_size_mid 0.21
_exptl_crystal_size_min 0.17
_refine_diff_density_max 3.102
_refine_diff_density_min -1.890
_refine_diff_density_rms 0.154
_refine_ls_extinction_method none
_refine_ls_goodness_of_fit_ref 1.094
_refine_ls_hydrogen_treatment constr
_refine_ls_matrix_type full
_refine_ls_number_parameters 532
_refine_ls_number_reflns 7559
_refine_ls_number_restraints 12
_refine_ls_restrained_S_all 1.098
_refine_ls_R_factor_all 0.0616
_refine_ls_R_factor_gt 0.0489
_refine_ls_shift/su_max 0.001
_refine_ls_shift/su_mean 0.000
_refine_ls_structure_factor_coef Fsqd
_refine_ls_weighting_details 'calc w=1/[\s^2^(Fo^2^)+(0.0473P)^2^+2.8930P] where P=(Fo^2^+2Fc^2^)/3'
_refine_ls_weighting_scheme calc
_refine_ls_wR_factor_gt 0.1100
_refine_ls_wR_factor_ref 0.1175
_reflns_number_gt 6202
_reflns_number_total 7559
_reflns_threshold_expression >2sigma(I)
_cod_data_source_file c5cc07073b2.cif
_cod_data_source_block dym
_cod_original_sg_symbol_H-M P2(1)/c
_cod_database_code 7117931

loop_
_symmetry_equiv_pos_as_xyz
'x, y, z'
'-x, y+1/2, -z+1/2'
'-x, -y, -z'
'x, -y-1/2, z-1/2'

loop_
_atom_site_label
_atom_site_type_symbol
_atom_site_fract_x
_atom_site_fract_y
_atom_site_fract_z
_atom_site_U_iso_or_equiv
_atom_site_adp_type
_atom_site_occupancy
_atom_site_symmetry_multiplicity
_atom_site_calc_flag
_atom_site_refinement_flags
_atom_site_disorder_assembly
_atom_site_disorder_group
Dy1 Dy 0.114357(18) 0.204674(10) 0.302399(12) 0.01754(10) Uani 1 1 d . . .
O1W O 0.2953(3) 0.19832(15) 0.3823(2) 0.0260(8) Uani 1 1 d . . .
H1WA H 0.2831 0.1804 0.4275 0.031 Uiso 1 1 d R . .
H1WB H 0.3247 0.2331 0.3916 0.031 Uiso 1 1 d R . .
O1 O 0.2584(3) 0.17560(16) 0.1951(2) 0.0284(8) Uani 1 1 d . . .
O2W O 0.0424(3) 0.25544(16) 0.18534(19) 0.0272(8) Uani 1 1 d . . .
H2WA H 0.0950 0.2790 0.1654 0.033 Uiso 1 1 d R . .
H2WB H -0.0216 0.2751 0.1952 0.033 Uiso 1 1 d R . .
O2 O 0.2786(3) 0.26559(16) 0.24341(19) 0.0244(7) Uani 1 1 d . . .
O3W O -0.0990(3) 0.21619(15) 0.31085(19) 0.0225(7) Uani 1 1 d . . .
H3WA H -0.1205 0.2323 0.3556 0.027 Uiso 1 1 d R . .
H3WB H -0.1360 0.1830 0.3037 0.027 Uiso 1 1 d R . .
O3 O 0.4132(3) 0.2317(2) 0.1604(2) 0.0395(9) Uani 1 1 d . . .
O4W O 0.0541(3) 0.17661(17) 0.43353(19) 0.0307(8) Uani 1 1 d . . .
H4WA H 0.1133 0.1695 0.4655 0.037 Uiso 1 1 d R . .
H4WB H 0.0051 0.1471 0.4335 0.037 Uiso 1 1 d R . .
N1 N 0.1148(4) 0.30742(18) 0.3725(2) 0.0236(9) Uani 1 1 d . . .
N2 N 0.1925(4) 0.70556(19) 0.5719(3) 0.0269(10) Uani 1 1 d . . .
C1 C 0.1044(5) 0.3589(2) 0.3293(3) 0.0283(11) Uani 1 1 d . . .
H1 H 0.0877 0.3560 0.2722 0.034 Uiso 1 1 calc R . .
C2 C 0.1165(5) 0.4149(3) 0.3629(3) 0.0357(13) Uani 1 1 d . . .
H2 H 0.1051 0.4496 0.3296 0.043 Uiso 1 1 calc R . .
C3 C 0.1457(4) 0.4217(2) 0.4464(3) 0.0266(11) Uani 1 1 d . . .
C4 C 0.1566(5) 0.3689(2) 0.4905(3) 0.0307(12) Uani 1 1 d . . .
H4 H 0.1744 0.3705 0.5474 0.037 Uiso 1 1 calc R . .
C5 C 0.1417(5) 0.3137(3) 0.4525(3) 0.0313(12) Uani 1 1 d . . .
H5 H 0.1511 0.2782 0.4847 0.038 Uiso 1 1 calc R . .
C6 C 0.1639(5) 0.4805(3) 0.4862(3) 0.0318(12) Uani 1 1 d . . .
H6 H 0.1865 0.4798 0.5424 0.038 Uiso 1 1 calc R . .
C7 C 0.1522(5) 0.5341(3) 0.4526(3) 0.0317(12) Uani 1 1 d . . .
H7 H 0.1293 0.5353 0.3964 0.038 Uiso 1 1 calc R . .
C8 C 0.1714(4) 0.5926(2) 0.4941(3) 0.0255(11) Uani 1 1 d . . .
C9 C 0.1454(5) 0.6459(3) 0.4529(3) 0.0332(13) Uani 1 1 d . . .
H9 H 0.1202 0.6450 0.3972 0.040 Uiso 1 1 calc R . .
C10 C 0.1566(5) 0.7002(2) 0.4934(3) 0.0296(12) Uani 1 1 d . . .
H10 H 0.1378 0.7360 0.4641 0.035 Uiso 1 1 calc R . .
C11 C 0.2197(5) 0.6540(2) 0.6103(3) 0.0324(12) Uani 1 1 d . . .
H11 H 0.2475 0.6564 0.6655 0.039 Uiso 1 1 calc R . .
C12 C 0.2099(5) 0.5979(2) 0.5752(3) 0.0328(12) Uani 1 1 d . . .
H12 H 0.2294 0.5628 0.6061 0.039 Uiso 1 1 calc R . .
N3 N 0.2823(4) 0.6360(2) 0.2353(2) 0.0316(10) Uani 1 1 d . . .
N4 N 0.8288(4) 0.3159(2) 0.1637(2) 0.0263(9) Uani 1 1 d . . .
N5 N 0.8524(4) 0.3866(2) -0.0410(2) 0.0313(10) Uani 1 1 d . . .
C13 C 0.7125(5) 0.3004(2) 0.1682(3) 0.0278(12) Uani 1 1 d . . .
H13 H 0.6920 0.2590 0.1633 0.033 Uiso 1 1 calc R . .
C14 C 0.6202(4) 0.3417(2) 0.1798(3) 0.0251(11) Uani 1 1 d . . .
H14 H 0.5389 0.3284 0.1823 0.030 Uiso 1 1 calc R . .
C15 C 0.6481(4) 0.4029(2) 0.1876(3) 0.0222(10) Uani 1 1 d . . .
C16 C 0.7691(4) 0.4192(2) 0.1821(3) 0.0230(10) Uani 1 1 d . . .
H16 H 0.7926 0.4603 0.1869 0.028 Uiso 1 1 calc R . .
C17 C 0.8541(4) 0.3750(3) 0.1696(3) 0.0283(11) Uani 1 1 d . . .
H17 H 0.9359 0.3870 0.1648 0.034 Uiso 1 1 calc R . .
C18 C 0.5513(4) 0.4466(2) 0.2001(3) 0.0244(11) Uani 1 1 d . . .
H18 H 0.4710 0.4319 0.1964 0.029 Uiso 1 1 calc R . .
C19 C 0.5654(4) 0.5050(2) 0.2160(3) 0.0268(11) Uani 1 1 d . . .
H19 H 0.6453 0.5198 0.2220 0.032 Uiso 1 1 calc R . .
C20 C 0.4662(4) 0.5484(2) 0.2251(3) 0.0244(11) Uani 1 1 d . . .
C21 C 0.3452(4) 0.5324(2) 0.2322(3) 0.0272(11) Uani 1 1 d . . .
H21 H 0.3224 0.4911 0.2333 0.033 Uiso 1 1 calc R . .
C22 C 0.2580(4) 0.5773(3) 0.2378(3) 0.0301(12) Uani 1 1 d . . .
H22 H 0.1764 0.5653 0.2438 0.036 Uiso 1 1 calc R . .
C23 C 0.3983(4) 0.6516(3) 0.2285(3) 0.0313(12) Uani 1 1 d . . .
H23 H 0.4173 0.6934 0.2263 0.038 Uiso 1 1 calc R . .
C24 C 0.4920(4) 0.6107(2) 0.2245(3) 0.0304(12) Uani 1 1 d . . .
H24 H 0.5730 0.6244 0.2213 0.036 Uiso 1 1 calc R . .
C25 C 0.5567(5) 0.5071(3) -0.0029(3) 0.0318(12) Uani 1 1 d . . .
H25 H 0.5765 0.5487 0.0014 0.038 Uiso 1 1 calc R . .
C26 C 0.6568(5) 0.4649(2) -0.0152(3) 0.0284(12) Uani 1 1 d . . .
C27 C 0.7729(5) 0.4863(3) -0.0224(3) 0.0373(13) Uani 1 1 d . . .
H27 H 0.7889 0.5283 -0.0179 0.045 Uiso 1 1 calc R . .
C28 C 0.8672(5) 0.4456(3) -0.0363(3) 0.0362(13) Uani 1 1 d . . .
H28 H 0.9461 0.4614 -0.0427 0.043 Uiso 1 1 calc R . .
C29 C 0.7403(5) 0.3655(3) -0.0334(3) 0.0297(12) Uani 1 1 d . . .
H29 H 0.7281 0.3232 -0.0370 0.036 Uiso 1 1 calc R . .
C30 C 0.6407(4) 0.4021(2) -0.0206(3) 0.0272(11) Uani 1 1 d . . .
H30 H 0.5627 0.3849 -0.0156 0.033 Uiso 1 1 calc R . .
N6 N 0.4362(4) 0.3005(2) 0.4066(3) 0.0305(10) Uani 1 1 d . . .
C31 C 0.5081(5) 0.4728(2) 0.5165(3) 0.0285(11) Uani 1 1 d . . .
H31 H 0.5374 0.4718 0.5714 0.034 Uiso 1 1 calc R . .
C32 C 0.4857(4) 0.4146(2) 0.4774(3) 0.0261(11) Uani 1 1 d . . .
C33 C 0.5015(5) 0.3611(3) 0.5214(3) 0.0329(13) Uani 1 1 d . . .
H33 H 0.5291 0.3623 0.5766 0.039 Uiso 1 1 calc R . .
C34 C 0.4770(6) 0.3062(3) 0.4842(3) 0.0370(14) Uani 1 1 d . . .
H34 H 0.4896 0.2705 0.5153 0.044 Uiso 1 1 calc R . .
C35 C 0.4218(5) 0.3522(2) 0.3645(3) 0.0281(12) Uani 1 1 d . . .
H35 H 0.3939 0.3497 0.3094 0.034 Uiso 1 1 calc R . .
C36 C 0.4450(4) 0.4083(2) 0.3962(3) 0.0256(11) Uani 1 1 d . . .
H36 H 0.4335 0.4431 0.3631 0.031 Uiso 1 1 calc R . .
N7 N 0.3199(4) 0.2245(2) 0.1981(2) 0.0236(9) Uani 1 1 d . . .
N8 N 0.0833(4) 0.0794(2) 0.2531(3) 0.0344(11) Uani 1 1 d . . .
N9 N 0.2637(4) 0.3562(2) 0.0898(3) 0.0322(11) Uani 1 1 d . . .
O4 O 0.1589(3) 0.09203(17) 0.3090(2) 0.0353(9) Uani 1 1 d . . .
O5 O 0.0200(3) 0.12223(16) 0.2255(2) 0.0292(8) Uani 1 1 d . . .
O6 O 0.0690(5) 0.0279(2) 0.2281(3) 0.0699(15) Uani 1 1 d U . .
O7 O 0.2755(4) 0.3872(2) 0.1523(2) 0.0501(11) Uani 1 1 d . . .
O8 O 0.3409(4) 0.3552(2) 0.0362(2) 0.0443(10) Uani 1 1 d U . .
O9 O 0.1673(4) 0.3255(3) 0.0789(2) 0.0610(15) Uani 1 1 d . . .

loop_
_atom_site_aniso_label
_atom_site_aniso_U_11
_atom_site_aniso_U_22
_atom_site_aniso_U_33
_atom_site_aniso_U_23
_atom_site_aniso_U_13
_atom_site_aniso_U_12
Dy1 0.01952(14) 0.01009(15) 0.02299(13) -0.00154(8) -0.00054(9) -0.00113(8)
O1W 0.0290(19) 0.017(2) 0.0322(17) -0.0017(15) 0.0013(15) -0.0030(14)
O1 0.0309(19) 0.018(2) 0.0358(18) -0.0048(16) -0.0014(15) -0.0036(15)
O2W 0.0253(18) 0.025(2) 0.0315(17) 0.0068(16) 0.0048(14) 0.0043(15)
O2 0.0272(18) 0.0160(19) 0.0302(16) -0.0053(15) 0.0031(15) -0.0040(14)
O3W 0.0241(17) 0.0146(19) 0.0290(16) -0.0060(14) 0.0036(14) -0.0022(13)
O3 0.038(2) 0.036(3) 0.045(2) -0.003(2) 0.0206(18) -0.0040(18)
O4W 0.0293(19) 0.033(2) 0.0301(17) 0.0050(17) -0.0057(15) -0.0115(16)
N1 0.027(2) 0.012(2) 0.032(2) -0.0040(18) 0.0015(18) -0.0003(16)
N2 0.031(2) 0.018(3) 0.032(2) -0.0035(18) 0.0042(19) -0.0012(17)
C1 0.034(3) 0.015(3) 0.035(2) -0.002(2) -0.005(2) 0.004(2)
C2 0.050(3) 0.020(3) 0.037(3) -0.001(2) -0.012(3) 0.002(2)
C3 0.032(3) 0.016(3) 0.032(2) -0.008(2) 0.006(2) -0.003(2)
C4 0.040(3) 0.024(3) 0.029(2) -0.003(2) 0.006(2) -0.007(2)
C5 0.047(3) 0.018(3) 0.029(2) -0.003(2) 0.009(2) 0.003(2)
C6 0.036(3) 0.025(3) 0.034(3) -0.007(2) 0.001(2) 0.001(2)
C7 0.037(3) 0.026(3) 0.032(2) -0.004(2) 0.000(2) -0.008(2)
C8 0.028(3) 0.017(3) 0.031(2) -0.010(2) 0.002(2) 0.000(2)
C9 0.046(3) 0.028(3) 0.026(2) -0.004(2) -0.006(2) -0.003(2)
C10 0.038(3) 0.017(3) 0.034(3) 0.002(2) -0.001(2) -0.001(2)
C11 0.052(3) 0.022(3) 0.024(2) -0.005(2) -0.001(2) -0.001(3)
C12 0.050(3) 0.017(3) 0.031(2) 0.001(2) 0.000(2) 0.005(2)
N3 0.034(2) 0.028(3) 0.032(2) 0.002(2) -0.0003(19) 0.008(2)
N4 0.026(2) 0.022(3) 0.031(2) 0.0017(19) 0.0020(18) 0.0059(18)
N5 0.034(2) 0.029(3) 0.032(2) -0.003(2) 0.0008(19) 0.011(2)
C13 0.039(3) 0.014(3) 0.030(2) 0.001(2) 0.002(2) -0.001(2)
C14 0.024(3) 0.026(3) 0.026(2) 0.002(2) 0.004(2) -0.004(2)
C15 0.027(2) 0.017(3) 0.022(2) 0.003(2) -0.0009(19) 0.002(2)
C16 0.026(2) 0.015(3) 0.027(2) 0.003(2) 0.001(2) -0.0013(19)
C17 0.021(2) 0.033(3) 0.031(2) 0.005(2) 0.002(2) 0.001(2)
C18 0.023(2) 0.024(3) 0.026(2) 0.002(2) 0.001(2) 0.003(2)
C19 0.022(2) 0.027(3) 0.031(2) 0.003(2) -0.002(2) 0.003(2)
C20 0.022(2) 0.026(3) 0.025(2) -0.001(2) -0.001(2) 0.002(2)
C21 0.026(3) 0.019(3) 0.037(3) 0.009(2) 0.005(2) 0.002(2)
C22 0.022(3) 0.033(3) 0.036(3) 0.006(2) 0.007(2) 0.009(2)
C23 0.029(3) 0.019(3) 0.046(3) -0.006(2) -0.003(2) 0.005(2)
C24 0.024(3) 0.023(3) 0.044(3) -0.008(2) -0.001(2) 0.000(2)
C25 0.043(3) 0.021(3) 0.032(2) 0.002(2) -0.001(3) 0.009(2)
C26 0.036(3) 0.024(3) 0.025(2) 0.004(2) 0.002(2) 0.007(2)
C27 0.043(3) 0.022(3) 0.048(3) 0.001(3) -0.001(3) 0.000(2)
C28 0.026(3) 0.036(4) 0.046(3) -0.005(3) 0.001(2) 0.006(2)
C29 0.036(3) 0.026(3) 0.027(2) -0.004(2) 0.001(2) 0.009(2)
C30 0.027(3) 0.026(3) 0.029(2) -0.001(2) 0.002(2) 0.004(2)
N6 0.035(3) 0.026(3) 0.031(2) -0.0018(19) 0.0047(19) -0.0142(19)
C31 0.035(3) 0.029(3) 0.021(2) -0.001(2) -0.001(2) -0.009(2)
C32 0.024(2) 0.029(3) 0.025(2) 0.000(2) 0.002(2) -0.005(2)
C33 0.046(3) 0.024(3) 0.029(2) 0.003(2) -0.004(2) -0.014(2)
C34 0.050(4) 0.030(4) 0.031(3) 0.004(2) -0.002(3) -0.004(3)
C35 0.032(3) 0.027(3) 0.025(2) -0.003(2) 0.000(2) -0.005(2)
C36 0.031(3) 0.022(3) 0.024(2) 0.000(2) 0.003(2) -0.005(2)
N7 0.024(2) 0.025(3) 0.0219(18) -0.0004(19) 0.0032(17) 0.0052(18)
N8 0.038(3) 0.011(2) 0.054(3) -0.005(2) -0.011(2) 0.0039(19)
N9 0.039(3) 0.024(3) 0.033(2) 0.010(2) -0.008(2) -0.008(2)
O4 0.041(2) 0.020(2) 0.044(2) 0.0015(17) -0.0174(17) -0.0037(16)
O5 0.0280(18) 0.013(2) 0.0464(19) -0.0033(16) -0.0089(16) 0.0000(14)
O6 0.088(3) 0.017(3) 0.103(4) -0.017(2) -0.051(3) 0.007(2)
O7 0.075(3) 0.034(3) 0.041(2) -0.004(2) 0.000(2) -0.009(2)
O8 0.045(2) 0.042(3) 0.046(2) -0.006(2) 0.005(2) -0.010(2)
O9 0.045(3) 0.103(4) 0.035(2) 0.024(2) -0.0160(19) -0.047(3)

loop_
_atom_type_symbol
_atom_type_description
_atom_type_scat_dispersion_real
_atom_type_scat_dispersion_imag
_atom_type_scat_source
C C 0.0033 0.0016 'International Tables Vol C Tables 4.2.6.8 and 6.1.1.4'
H H 0.0000 0.0000 'International Tables Vol C Tables 4.2.6.8 and 6.1.1.4'
N N 0.0061 0.0033 'International Tables Vol C Tables 4.2.6.8 and 6.1.1.4'
O O 0.0106 0.0060 'International Tables Vol C Tables 4.2.6.8 and 6.1.1.4'
Dy Dy -0.1892 4.4098 'International Tables Vol C Tables 4.2.6.8 and 6.1.1.4'

loop_
_geom_angle_atom_site_label_1
_geom_angle_atom_site_label_2
_geom_angle_atom_site_label_3
_geom_angle
_geom_angle_site_symmetry_1
_geom_angle_site_symmetry_3
O4W Dy1 O2W 140.85(12) . .
O4W Dy1 O3W 71.50(11) . .
O2W Dy1 O3W 70.50(11) . .
O4W Dy1 O1W 74.31(12) . .
O2W Dy1 O1W 138.56(12) . .
O3W Dy1 O1W 143.53(11) . .
O4W Dy1 O5 98.45(12) . .
O2W Dy1 O5 78.45(12) . .
O3W Dy1 O5 71.91(11) . .
O1W Dy1 O5 126.14(11) . .
O4W Dy1 O1 140.78(13) . .
O2W Dy1 O1 76.41(11) . .
O3W Dy1 O1 135.90(11) . .
O1W Dy1 O1 79.97(11) . .
O5 Dy1 O1 73.59(11) . .
O4W Dy1 O2 136.22(11) . .
O2W Dy1 O2 70.60(11) . .
O3W Dy1 O2 134.41(11) . .
O1W Dy1 O2 68.02(11) . .
O5 Dy1 O2 121.45(11) . .
O1 Dy1 O2 51.77(11) . .
O4W Dy1 O4 75.94(13) . .
O2W Dy1 O4 124.59(11) . .
O3W Dy1 O4 107.13(12) . .
O1W Dy1 O4 75.95(11) . .
O5 Dy1 O4 51.07(11) . .
O1 Dy1 O4 69.36(12) . .
O2 Dy1 O4 114.11(12) . .
O4W Dy1 N1 79.95(13) . .
O2W Dy1 N1 86.37(12) . .
O3W Dy1 N1 82.90(12) . .
O1W Dy1 N1 79.01(12) . .
O5 Dy1 N1 153.73(12) . .
O1 Dy1 N1 123.61(12) . .
O2 Dy1 N1 71.85(12) . .
O4 Dy1 N1 149.00(12) . .
O4W Dy1 N7 144.57(11) . .
O2W Dy1 N7 73.29(11) . .
O3W Dy1 N7 143.69(11) . .
O1W Dy1 N7 70.55(11) . .
O5 Dy1 N7 98.45(12) . .
O1 Dy1 N7 26.14(11) . .
O2 Dy1 N7 25.73(11) . .
O4 Dy1 N7 91.13(12) . .
N1 Dy1 N7 97.51(13) . .
O4W Dy1 N8 88.00(13) . .
O2W Dy1 N8 101.15(13) . .
O3W Dy1 N8 90.16(12) . .
O1W Dy1 N8 101.05(12) . .
O5 Dy1 N8 25.40(11) . .
O1 Dy1 N8 68.32(13) . .
O2 Dy1 N8 119.97(12) . .
O4 Dy1 N8 25.72(11) . .
N1 Dy1 N8 167.50(13) . .
N7 Dy1 N8 94.24(13) . .
Dy1 O1W H1WA 111.3 . .
Dy1 O1W H1WB 111.4 . .
H1WA O1W H1WB 109.3 . .
N7 O1 Dy1 95.8(3) . .
Dy1 O2W H2WA 112.1 . .
Dy1 O2W H2WB 111.6 . .
H2WA O2W H2WB 109.6 . .
N7 O2 Dy1 96.2(3) . .
Dy1 O3W H3WA 112.4 . .
Dy1 O3W H3WB 112.3 . .
H3WA O3W H3WB 110.0 . .
Dy1 O4W H4WA 112.8 . .
Dy1 O4W H4WB 113.2 . .
H4WA O4W H4WB 110.4 . .
C5 N1 C1 116.1(5) . .
C5 N1 Dy1 121.9(3) . .
C1 N1 Dy1 121.4(3) . .
C11 N2 C10 115.9(4) . .
N1 C1 C2 123.6(5) . .
N1 C1 H1 118.2 . .
C2 C1 H1 118.2 . .
C1 C2 C3 120.5(5) . .
C1 C2 H2 119.7 . .
C3 C2 H2 119.7 . .
C4 C3 C2 115.7(5) . .
C4 C3 C6 120.8(4) . .
C2 C3 C6 123.5(5) . .
C3 C4 C5 120.6(5) . .
C3 C4 H4 119.7 . .
C5 C4 H4 119.7 . .
N1 C5 C4 123.5(5) . .
N1 C5 H5 118.2 . .
C4 C5 H5 118.2 . .
C7 C6 C3 127.2(5) . .
C7 C6 H6 116.4 . .
C3 C6 H6 116.4 . .
C6 C7 C8 126.0(5) . .
C6 C7 H7 117.0 . .
C8 C7 H7 117.0 . .
C9 C8 C12 116.7(5) . .
C9 C8 C7 119.8(4) . .
C12 C8 C7 123.5(5) . .
C10 C9 C8 119.6(4) . .
C10 C9 H9 120.2 . .
C8 C9 H9 120.2 . .
N2 C10 C9 124.1(5) . .
N2 C10 H10 118.0 . .
C9 C10 H10 118.0 . .
N2 C11 C12 124.1(5) . .
N2 C11 H11 117.9 . .
C12 C11 H11 117.9 . .
C11 C12 C8 119.7(5) . .
C11 C12 H12 120.1 . .
C8 C12 H12 120.1 . .
C22 N3 C23 116.9(4) . .
C13 N4 C17 116.5(4) . .
C28 N5 C29 117.2(5) . .
N4 C13 C14 123.6(5) . .
N4 C13 H13 118.2 . .
C14 C13 H13 118.2 . .
C13 C14 C15 119.3(5) . .
C13 C14 H14 120.3 . .
C15 C14 H14 120.3 . .
C16 C15 C14 117.2(4) . .
C16 C15 C18 123.1(5) . .
C14 C15 C18 119.6(5) . .
C17 C16 C15 119.1(5) . .
C17 C16 H16 120.4 . .
C15 C16 H16 120.4 . .
N4 C17 C16 124.2(5) . .
N4 C17 H17 117.9 . .
C16 C17 H17 117.9 . .
C19 C18 C15 126.0(5) . .
C19 C18 H18 117.0 . .
C15 C18 H18 117.0 . .
C18 C19 C20 124.8(5) . .
C18 C19 H19 117.6 . .
C20 C19 H19 117.6 . .
C21 C20 C24 116.4(5) . .
C21 C20 C19 124.4(5) . .
C24 C20 C19 119.2(5) . .
C22 C21 C20 119.7(5) . .
C22 C21 H21 120.1 . .
C20 C21 H21 120.1 . .
N3 C22 C21 123.8(5) . .
N3 C22 H22 118.1 . .
C21 C22 H22 118.1 . .
N3 C23 C24 124.0(5) . .
N3 C23 H23 118.0 . .
C24 C23 H23 118.0 . .
C23 C24 C20 119.3(5) . .
C23 C24 H24 120.4 . .
C20 C24 H24 120.4 . .
C25 C25 C26 126.1(7) 3_665 .
C25 C25 H25 117.0 3_665 .
C26 C25 H25 117.0 . .
C27 C26 C30 116.9(5) . .
C27 C26 C25 120.1(5) . .
C30 C26 C25 122.9(5) . .
C26 C27 C28 119.5(6) . .
C26 C27 H27 120.3 . .
C28 C27 H27 120.3 . .
N5 C28 C27 123.7(5) . .
N5 C28 H28 118.2 . .
C27 C28 H28 118.2 . .
N5 C29 C30 123.5(5) . .
N5 C29 H29 118.2 . .
C30 C29 H29 118.2 . .
C29 C30 C26 119.1(5) . .
C29 C30 H30 120.4 . .
C26 C30 H30 120.4 . .
C35 N6 C34 115.9(5) . .
C31 C31 C32 126.9(5) 3_666 .
C31 C31 H31 116.5 3_666 .
C32 C31 H31 116.5 . .
C33 C32 C36 116.0(5) . .
C33 C32 C31 120.4(4) . .
C36 C32 C31 123.6(5) . .
C34 C33 C32 119.8(5) . .
C34 C33 H33 120.1 . .
C32 C33 H33 120.1 . .
N6 C34 C33 124.0(5) . .
N6 C34 H34 118.0 . .
C33 C34 H34 118.0 . .
N6 C35 C36 123.9(4) . .
N6 C35 H35 118.0 . .
C36 C35 H35 118.0 . .
C35 C36 C32 120.4(5) . .
C35 C36 H36 119.8 . .
C32 C36 H36 119.8 . .
O3 N7 O2 121.0(4) . .
O3 N7 O1 123.1(4) . .
O2 N7 O1 115.9(4) . .
O3 N7 Dy1 174.0(3) . .
O2 N7 Dy1 58.1(2) . .
O1 N7 Dy1 58.1(2) . .
O6 N8 O5 120.9(4) . .
O6 N8 O4 122.0(4) . .
O5 N8 O4 117.0(4) . .
O6 N8 Dy1 176.4(4) . .
O5 N8 Dy1 56.3(2) . .
O4 N8 Dy1 60.9(2) . .
O8 N9 O7 121.9(4) . .
O8 N9 O9 118.5(5) . .
O7 N9 O9 119.5(5) . .
N8 O4 Dy1 93.4(3) . .
N8 O5 Dy1 98.3(3) . .

loop_
_geom_bond_atom_site_label_1
_geom_bond_atom_site_label_2
_geom_bond_distance
_geom_bond_site_symmetry_2
Dy1 O4W 2.333(3) .
Dy1 O2W 2.351(3) .
Dy1 O3W 2.386(3) .
Dy1 O1W 2.388(3) .
Dy1 O5 2.447(3) .
Dy1 O1 2.468(3) .
Dy1 O2 2.470(3) .
Dy1 O4 2.547(4) .
Dy1 N1 2.548(4) .
Dy1 N7 2.893(4) .
Dy1 N8 2.910(4) .
O1W H1WA 0.8500 .
O1W H1WB 0.8499 .
O1 N7 1.281(5) .
O2W H2WA 0.8501 .
O2W H2WB 0.8501 .
O2 N7 1.263(5) .
O3W H3WA 0.8500 .
O3W H3WB 0.8499 .
O3 N7 1.220(5) .
O4W H4WA 0.8500 .
O4W H4WB 0.8500 .
N1 C5 1.345(6) .
N1 C1 1.345(7) .
N2 C11 1.336(7) .
N2 C10 1.343(7) .
C1 C2 1.364(7) .
C1 H1 0.9500 .
C2 C3 1.407(7) .
C2 H2 0.9500 .
C3 C4 1.377(7) .
C3 C6 1.470(7) .
C4 C5 1.380(7) .
C4 H4 0.9500 .
C5 H5 0.9500 .
C6 C7 1.313(8) .
C6 H6 0.9500 .
C7 C8 1.478(7) .
C7 H7 0.9500 .
C8 C9 1.389(7) .
C8 C12 1.392(7) .
C9 C10 1.377(7) .
C9 H9 0.9500 .
C10 H10 0.9500 .
C11 C12 1.374(7) .
C11 H11 0.9500 .
C12 H12 0.9500 .
N3 C22 1.329(7) .
N3 C23 1.338(7) .
N4 C13 1.338(7) .
N4 C17 1.342(7) .
N5 C28 1.320(7) .
N5 C29 1.336(7) .
C13 C14 1.387(7) .
C13 H13 0.9500 .
C14 C15 1.398(7) .
C14 H14 0.9500 .
C15 C16 1.395(7) .
C15 C18 1.461(7) .
C16 C17 1.377(7) .
C16 H16 0.9500 .
C17 H17 0.9500 .
C18 C19 1.328(7) .
C18 H18 0.9500 .
C19 C20 1.469(7) .
C19 H19 0.9500 .
C20 C21 1.395(7) .
C20 C24 1.411(7) .
C21 C22 1.391(7) .
C21 H21 0.9500 .
C22 H22 0.9500 .
C23 C24 1.382(7) .
C23 H23 0.9500 .
C24 H24 0.9500 .
C25 C25 1.301(11) 3_665
C25 C26 1.468(7) .
C25 H25 0.9500 .
C26 C27 1.379(7) .
C26 C30 1.406(8) .
C27 C28 1.401(8) .
C27 H27 0.9500 .
C28 H28 0.9500 .
C29 C30 1.389(7) .
C29 H29 0.9500 .
C30 H30 0.9500 .
N6 C35 1.346(7) .
N6 C34 1.347(7) .
C31 C31 1.330(10) 3_666
C31 C32 1.460(7) .
C31 H31 0.9500 .
C32 C33 1.397(7) .
C32 C36 1.404(6) .
C33 C34 1.385(8) .
C33 H33 0.9500 .
C34 H34 0.9500 .
C35 C36 1.371(7) .
C35 H35 0.9500 .
C36 H36 0.9500 .
N8 O6 1.222(6) .
N8 O5 1.261(5) .
N8 O4 1.265(5) .
N9 O8 1.231(6) .
N9 O7 1.234(6) .
N9 O9 1.278(6) .

loop_
_geom_hbond_atom_site_label_D
_geom_hbond_atom_site_label_H
_geom_hbond_atom_site_label_A
_geom_hbond_distance_DH
_geom_hbond_distance_HA
_geom_hbond_distance_DA
_geom_hbond_angle_DHA
_geom_hbond_site_symmetry_A
O1W H1WA O8 0.85 2.04 2.821(5) 152.3 4_566
O1W H1WB N6 0.85 1.95 2.779(5) 163.3 .
O2W H2WA O9 0.85 1.93 2.721(5) 154.2 .
O2W H2WB N4 0.85 1.96 2.743(5) 153.6 1_455
O3W H3WA N2 0.85 1.99 2.791(5) 157.1 3_566
O3W H3WB N3 0.85 2.03 2.800(5) 150.8 2_545
O4W H4WA O9 0.85 1.94 2.675(5) 143.6 4_566
O4W H4WB N5 0.85 1.90 2.677(5) 150.9 4_466

loop_
_geom_torsion_atom_site_label_1
_geom_torsion_atom_site_label_2
_geom_torsion_atom_site_label_3
_geom_torsion_atom_site_label_4
_geom_torsion
_geom_torsion_site_symmetry_1
_geom_torsion_site_symmetry_2
_geom_torsion_site_symmetry_3
_geom_torsion_site_symmetry_4
O4W Dy1 O1 N7 -115.4(3) . . . .
O2W Dy1 O1 N7 79.7(3) . . . .
O3W Dy1 O1 N7 121.7(2) . . . .
O1W Dy1 O1 N7 -66.0(3) . . . .
O5 Dy1 O1 N7 161.5(3) . . . .
O2 Dy1 O1 N7 3.9(2) . . . .
O4 Dy1 O1 N7 -144.6(3) . . . .
N1 Dy1 O1 N7 3.5(3) . . . .
N8 Dy1 O1 N7 -172.2(3) . . . .
O4W Dy1 O2 N7 123.2(3) . . . .
O2W Dy1 O2 N7 -91.6(3) . . . .
O3W Dy1 O2 N7 -124.4(2) . . . .
O1W Dy1 O2 N7 90.6(3) . . . .
O5 Dy1 O2 N7 -29.3(3) . . . .
O1 Dy1 O2 N7 -3.9(2) . . . .
O4 Dy1 O2 N7 28.5(3) . . . .
N1 Dy1 O2 N7 175.8(3) . . . .
N8 Dy1 O2 N7 0.3(3) . . . .
O4W Dy1 N1 C5 32.0(4) . . . .
O2W Dy1 N1 C5 175.2(4) . . . .
O3W Dy1 N1 C5 104.4(4) . . . .
O1W Dy1 N1 C5 -43.8(4) . . . .
O5 Dy1 N1 C5 120.8(4) . . . .
O1 Dy1 N1 C5 -113.8(4) . . . .
O2 Dy1 N1 C5 -114.0(4) . . . .
O4 Dy1 N1 C5 -7.2(5) . . . .
N7 Dy1 N1 C5 -112.2(4) . . . .
N8 Dy1 N1 C5 47.7(8) . . . .
O4W Dy1 N1 C1 -157.2(4) . . . .
O2W Dy1 N1 C1 -14.1(4) . . . .
O3W Dy1 N1 C1 -84.8(4) . . . .
O1W Dy1 N1 C1 127.0(4) . . . .
O5 Dy1 N1 C1 -68.5(5) . . . .
O1 Dy1 N1 C1 57.0(4) . . . .
O2 Dy1 N1 C1 56.7(4) . . . .
O4 Dy1 N1 C1 163.5(3) . . . .
N7 Dy1 N1 C1 58.6(4) . . . .
N8 Dy1 N1 C1 -141.6(5) . . . .
C5 N1 C1 C2 -1.8(8) . . . .
Dy1 N1 C1 C2 -173.0(4) . . . .
N1 C1 C2 C3 2.4(9) . . . .
C1 C2 C3 C4 -2.1(8) . . . .
C1 C2 C3 C6 178.1(5) . . . .
C2 C3 C4 C5 1.4(8) . . . .
C6 C3 C4 C5 -178.7(5) . . . .
C1 N1 C5 C4 1.0(8) . . . .
Dy1 N1 C5 C4 172.2(4) . . . .
C3 C4 C5 N1 -1.0(8) . . . .
C4 C3 C6 C7 -177.3(5) . . . .
C2 C3 C6 C7 2.5(9) . . . .
C3 C6 C7 C8 -179.8(5) . . . .
C6 C7 C8 C9 -174.3(5) . . . .
C6 C7 C8 C12 2.7(9) . . . .
C12 C8 C9 C10 -1.1(8) . . . .
C7 C8 C9 C10 176.2(5) . . . .
C11 N2 C10 C9 0.9(8) . . . .
C8 C9 C10 N2 0.5(9) . . . .
C10 N2 C11 C12 -1.7(8) . . . .
N2 C11 C12 C8 1.1(9) . . . .
C9 C8 C12 C11 0.4(8) . . . .
C7 C8 C12 C11 -176.7(5) . . . .
C17 N4 C13 C14 -1.0(7) . . . .
N4 C13 C14 C15 -0.3(7) . . . .
C13 C14 C15 C16 0.9(7) . . . .
C13 C14 C15 C18 -179.8(4) . . . .
C14 C15 C16 C17 -0.1(6) . . . .
C18 C15 C16 C17 -179.4(4) . . . .
C13 N4 C17 C16 1.9(7) . . . .
C15 C16 C17 N4 -1.3(7) . . . .
C16 C15 C18 C19 -7.4(7) . . . .
C14 C15 C18 C19 173.3(5) . . . .
C15 C18 C19 C20 177.5(4) . . . .
C18 C19 C20 C21 11.6(7) . . . .
C18 C19 C20 C24 -166.5(5) . . . .
C24 C20 C21 C22 0.3(7) . . . .
C19 C20 C21 C22 -177.9(4) . . . .
C23 N3 C22 C21 -1.3(7) . . . .
C20 C21 C22 N3 1.3(8) . . . .
C22 N3 C23 C24 -0.3(8) . . . .
N3 C23 C24 C20 1.9(8) . . . .
C21 C20 C24 C23 -1.8(7) . . . .
C19 C20 C24 C23 176.5(4) . . . .
C25 C25 C26 C27 178.3(6) 3_665 . . .
C25 C25 C26 C30 -1.5(9) 3_665 . . .
C30 C26 C27 C28 1.5(7) . . . .
C25 C26 C27 C28 -178.4(5) . . . .
C29 N5 C28 C27 1.2(8) . . . .
C26 C27 C28 N5 -1.9(8) . . . .
C28 N5 C29 C30 -0.3(7) . . . .
N5 C29 C30 C26 0.0(7) . . . .
C27 C26 C30 C29 -0.6(7) . . . .
C25 C26 C30 C29 179.2(4) . . . .
C31 C31 C32 C33 -176.9(7) 3_666 . . .
C31 C31 C32 C36 1.5(10) 3_666 . . .
C36 C32 C33 C34 -0.2(8) . . . .
C31 C32 C33 C34 178.3(5) . . . .
C35 N6 C34 C33 1.2(9) . . . .
C32 C33 C34 N6 -0.8(9) . . . .
C34 N6 C35 C36 -0.5(8) . . . .
N6 C35 C36 C32 -0.4(8) . . . .
C33 C32 C36 C35 0.8(7) . . . .
C31 C32 C36 C35 -177.7(5) . . . .
Dy1 O2 N7 O3 -173.0(4) . . . .
Dy1 O2 N7 O1 6.6(4) . . . .
Dy1 O1 N7 O3 173.0(4) . . . .
Dy1 O1 N7 O2 -6.6(4) . . . .
O4W Dy1 N7 O3 -3(3) . . . .
O2W Dy1 N7 O3 164(3) . . . .
O3W Dy1 N7 O3 168(3) . . . .
O1W Dy1 N7 O3 4(3) . . . .
O5 Dy1 N7 O3 -121(3) . . . .
O1 Dy1 N7 O3 -103(3) . . . .
O2 Dy1 N7 O3 84(3) . . . .
O4 Dy1 N7 O3 -70(3) . . . .
N1 Dy1 N7 O3 80(3) . . . .
N8 Dy1 N7 O3 -96(3) . . . .
O4W Dy1 N7 O2 -87.3(3) . . . .
O2W Dy1 N7 O2 79.9(3) . . . .
O3W Dy1 N7 O2 84.2(3) . . . .
O1W Dy1 N7 O2 -79.5(2) . . . .
O5 Dy1 N7 O2 155.0(2) . . . .
O1 Dy1 N7 O2 173.0(4) . . . .
O4 Dy1 N7 O2 -154.2(2) . . . .
N1 Dy1 N7 O2 -4.0(3) . . . .
N8 Dy1 N7 O2 -179.8(2) . . . .
O4W Dy1 N7 O1 99.7(3) . . . .
O2W Dy1 N7 O1 -93.1(3) . . . .
O3W Dy1 N7 O1 -88.8(3) . . . .
O1W Dy1 N7 O1 107.5(3) . . . .
O5 Dy1 N7 O1 -18.0(3) . . . .
O2 Dy1 N7 O1 -173.0(4) . . . .
O4 Dy1 N7 O1 32.8(3) . . . .
N1 Dy1 N7 O1 -177.0(3) . . . .
N8 Dy1 N7 O1 7.2(3) . . . .
O4W Dy1 N8 O6 153(7) . . . .
O2W Dy1 N8 O6 11(7) . . . .
O3W Dy1 N8 O6 82(7) . . . .
O1W Dy1 N8 O6 -133(7) . . . .
O5 Dy1 N8 O6 38(6) . . . .
O1 Dy1 N8 O6 -59(7) . . . .
O2 Dy1 N8 O6 -62(7) . . . .
O4 Dy1 N8 O6 -146(7) . . . .
N1 Dy1 N8 O6 138(6) . . . .
N7 Dy1 N8 O6 -62(7) . . . .
O4W Dy1 N8 O5 114.6(3) . . . .
O2W Dy1 N8 O5 -27.0(3) . . . .
O3W Dy1 N8 O5 43.1(3) . . . .
O1W Dy1 N8 O5 -171.8(3) . . . .
O1 Dy1 N8 O5 -97.4(3) . . . .
O2 Dy1 N8 O5 -100.9(3) . . . .
O4 Dy1 N8 O5 175.4(5) . . . .
N1 Dy1 N8 O5 99.2(6) . . . .
N7 Dy1 N8 O5 -100.8(3) . . . .
O4W Dy1 N8 O4 -60.8(3) . . . .
O2W Dy1 N8 O4 157.6(3) . . . .
O3W Dy1 N8 O4 -132.3(3) . . . .
O1W Dy1 N8 O4 12.8(3) . . . .
O5 Dy1 N8 O4 -175.4(5) . . . .
O1 Dy1 N8 O4 87.2(3) . . . .
O2 Dy1 N8 O4 83.7(3) . . . .
N1 Dy1 N8 O4 -76.2(7) . . . .
N7 Dy1 N8 O4 83.8(3) . . . .
O6 N8 O4 Dy1 177.7(5) . . . .
O5 N8 O4 Dy1 -4.3(5) . . . .
O4W Dy1 O4 N8 115.9(3) . . . .
O2W Dy1 O4 N8 -27.1(3) . . . .
O3W Dy1 O4 N8 50.7(3) . . . .
O1W Dy1 O4 N8 -167.1(3) . . . .
O5 Dy1 O4 N8 2.5(3) . . . .
O1 Dy1 O4 N8 -82.7(3) . . . .
O2 Dy1 O4 N8 -109.4(3) . . . .
N1 Dy1 O4 N8 155.9(3) . . . .
N7 Dy1 O4 N8 -97.4(3) . . . .
O6 N8 O5 Dy1 -177.4(5) . . . .
O4 N8 O5 Dy1 4.5(5) . . . .
O4W Dy1 O5 N8 -66.7(3) . . . .
O2W Dy1 O5 N8 152.9(3) . . . .
O3W Dy1 O5 N8 -134.0(3) . . . .
O1W Dy1 O5 N8 10.0(3) . . . .
O1 Dy1 O5 N8 73.9(3) . . . .
O2 Dy1 O5 N8 94.4(3) . . . .
O4 Dy1 O5 N8 -2.6(3) . . . .
N1 Dy1 O5 N8 -151.1(3) . . . .
N7 Dy1 O5 N8 82.0(3) . . . .
